data_4025517
loop_
_publ_author_name
'Raudra T. Dey'
'Tarun K. Sarkar'

_publ_contact_author_address
;Department of Chemistry
IIT-Kharagpur, 721302
Kharagpur
INDIA
;
_publ_contact_author_email tksr@chem.iitkgp.ernet.in
_publ_contact_author_fax '+91-3222-255303 '
_publ_contact_author_name 'Prof. Tarun K. Sarkar'
_publ_contact_author_phone +91-3222-283330
_publ_section_title
;
 On the [3 + 2] Annulation of Cyclic Allylsilanes with
 N-Phenyltriazolinedione: An Enantio- and Diastereoselective Synthesis of
 cis-1,3-Diaminocyclitols
;
_journal_name_full 'Journal of Organic Chemistry'
_journal_page_first 4521
_journal_page_last 4529
_journal_paper_doi 10.1021/jo100724w
_journal_volume 75
_journal_year 2010
_chemical_formula_sum 'C21 H23 N3 O3 Si'
_chemical_formula_weight 393.51
_chemical_name_systematic
;
 ?
;
_space_group_IT_number 14
_symmetry_cell_setting monoclinic
_symmetry_space_group_name_Hall '-P 2yn'
_symmetry_space_group_name_H-M 'P 1 21/n 1'
_atom_sites_solution_hydrogens geom
_atom_sites_solution_primary direct
_atom_sites_solution_secondary difmap
_audit_creation_method SHELXL-97
_cell_angle_alpha 90.00
_cell_angle_beta 93.512(3)
_cell_angle_gamma 90.00
_cell_formula_units_Z 4
_cell_length_a 6.7601(6)
_cell_length_b 14.6016(13)
_cell_length_c 20.2612(18)
_cell_measurement_temperature 293(2)
_cell_volume 1996.2(3)
_computing_structure_refinement 'SHELXL-97 (Sheldrick, 1997)'
_diffrn_ambient_temperature 293(2)
_diffrn_measured_fraction_theta_full 0.973
_diffrn_measured_fraction_theta_max 0.973
_diffrn_radiation_monochromator graphite
_diffrn_radiation_source 'fine-focus sealed tube'
_diffrn_radiation_type MoK\a
_diffrn_radiation_wavelength 0.71073
_diffrn_reflns_av_R_equivalents 0.0844
_diffrn_reflns_av_sigmaI/netI 0.0803
_diffrn_reflns_limit_h_max 8
_diffrn_reflns_limit_h_min -8
_diffrn_reflns_limit_k_max 19
_diffrn_reflns_limit_k_min -19
_diffrn_reflns_limit_l_max 24
_diffrn_reflns_limit_l_min -25
_diffrn_reflns_number 25905
_diffrn_reflns_theta_full 27.78
_diffrn_reflns_theta_max 27.78
_diffrn_reflns_theta_min 1.72
_exptl_absorpt_coefficient_mu 0.145
_exptl_absorpt_correction_type none
_exptl_crystal_density_diffrn 1.309
_exptl_crystal_density_method 'not measured'
_exptl_crystal_description block
_exptl_crystal_F_000 832
_exptl_crystal_size_max 0.22
_exptl_crystal_size_mid 0.19
_exptl_crystal_size_min 0.16
_refine_diff_density_max 0.458
_refine_diff_density_min -0.340
_refine_diff_density_rms 0.050
_refine_ls_extinction_method none
_refine_ls_goodness_of_fit_ref 1.056
_refine_ls_hydrogen_treatment mixed
_refine_ls_matrix_type full
_refine_ls_number_parameters 253
_refine_ls_number_reflns 4591
_refine_ls_number_restraints 0
_refine_ls_restrained_S_all 1.056
_refine_ls_R_factor_all 0.1403
_refine_ls_R_factor_gt 0.0729
_refine_ls_shift/su_max 0.011
_refine_ls_shift/su_mean 0.002
_refine_ls_structure_factor_coef Fsqd
_refine_ls_weighting_details 'calc w=1/[\s^2^(Fo^2^)+(0.0552P)^2^+1.1025P] where P=(Fo^2^+2Fc^2^)/3'
_refine_ls_weighting_scheme calc
_refine_ls_wR_factor_gt 0.1373
_refine_ls_wR_factor_ref 0.1600
_reflns_number_gt 2660
_reflns_number_total 4591
_reflns_threshold_expression >2sigma(I)
_cod_data_source_file jo100724w_si_003.cif
_cod_data_source_block tks_rtd_322p_0m
_cod_depositor_comments
;
The following automatic conversions were performed:

'_symmetry_cell_setting' value 'Monoclinic' changed to 'monoclinic'
according to the built-in table from CIF Core dictionary named
'cif_core.dic' version 2.4.1 from 2010-06-29.

Automatic conversion script
Id: cif_fix_values 1646 2011-03-28 12:23:43Z adriana 

2020-11-05
Z value and formula fixed to values more according to usual
chemical conventions.                 miguel
;
_cod_original_formula_sum 'C42 H46 N6 O6 Si2'
_cod_original_formula_weight 787.03
_cod_original_formula_units_Z 2
_cod_original_sg_symbol_H-M 'P 21/n'
_cod_database_code 4025517

loop_
_symmetry_equiv_pos_as_xyz
'x, y, z'
'-x+1/2, y+1/2, -z+1/2'
'-x, -y, -z'
'x-1/2, -y-1/2, z-1/2'

loop_
_atom_site_label
_atom_site_type_symbol
_atom_site_fract_x
_atom_site_fract_y
_atom_site_fract_z
_atom_site_U_iso_or_equiv
_atom_site_adp_type
_atom_site_occupancy
_atom_site_symmetry_multiplicity
_atom_site_calc_flag
_atom_site_refinement_flags
_atom_site_disorder_assembly
_atom_site_disorder_group
Si1 Si 0.67474(13) 0.32771(5) 0.00961(4) 0.0421(3) Uani 1 1 d . . .
O1 O 0.6405(3) 0.07953(13) 0.16774(10) 0.0434(5) Uani 1 1 d . . .
H1 H 0.6375 0.0321 0.1460 0.065 Uiso 1 1 calc R . .
N2 N 0.8151(3) 0.05564(15) 0.04595(12) 0.0374(6) Uani 1 1 d . . .
N3 N 0.9892(3) -0.04246(15) 0.11067(12) 0.0347(6) Uani 1 1 d . . .
O3 O 0.6704(3) -0.08329(13) 0.06902(11) 0.0538(6) Uani 1 1 d . . .
O2 O 1.2454(3) 0.05662(14) 0.14693(13) 0.0606(7) Uani 1 1 d . . .
N1 N 1.0022(3) 0.09601(15) 0.06736(13) 0.0399(6) Uani 1 1 d . . .
C16 C 1.0460(4) -0.12232(18) 0.14808(14) 0.0357(7) Uani 1 1 d . . .
C11 C 0.6595(4) 0.15552(18) 0.12498(14) 0.0343(7) Uani 1 1 d . . .
H11 H 0.5508 0.1987 0.1305 0.041 Uiso 1 1 calc R . .
C12 C 0.8593(4) 0.20288(19) 0.14257(15) 0.0374(7) Uani 1 1 d . . .
H12A H 0.8411 0.2663 0.1550 0.045 Uiso 1 1 calc R . .
H12B H 0.9336 0.1712 0.1782 0.045 Uiso 1 1 calc R . .
C10 C 0.6692(4) 0.13109(18) 0.05175(14) 0.0371(7) Uani 1 1 d . . .
H10 H 0.5404 0.1208 0.0280 0.045 Uiso 1 1 calc R . .
C14 C 1.0960(4) 0.03900(19) 0.11244(16) 0.0387(7) Uani 1 1 d . . .
C21 C 0.9047(5) -0.1732(2) 0.17790(16) 0.0451(8) Uani 1 1 d . . .
H21 H 0.7722 -0.1558 0.1737 0.054 Uiso 1 1 calc R . .
C15 C 0.8045(4) -0.02909(18) 0.07549(15) 0.0374(7) Uani 1 1 d . . .
C13 C 0.9609(4) 0.19535(18) 0.07810(16) 0.0400(7) Uani 1 1 d . . .
H13 H 1.0751 0.2359 0.0745 0.048 Uiso 1 1 calc R . .
C17 C 1.2432(5) -0.1476(2) 0.15461(16) 0.0462(8) Uani 1 1 d . . .
H17 H 1.3386 -0.1139 0.1340 0.055 Uiso 1 1 calc R . .
C1 C 0.6291(5) 0.39517(19) 0.08572(17) 0.0487(8) Uani 1 1 d . . .
C9 C 0.7905(4) 0.21044(19) 0.02510(15) 0.0395(7) Uani 1 1 d . . .
H9 H 0.8388 0.1899 -0.0170 0.047 Uiso 1 1 calc R . .
C18 C 1.2968(5) -0.2240(2) 0.19232(19) 0.0616(10) Uani 1 1 d . . .
H18 H 1.4295 -0.2408 0.1976 0.074 Uiso 1 1 calc R . .
C19 C 1.1562(6) -0.2750(2) 0.22198(19) 0.0624(10) Uani 1 1 d . . .
H19 H 1.1934 -0.3261 0.2472 0.075 Uiso 1 1 calc R . .
C8 C 0.4365(5) 0.3094(2) -0.03913(19) 0.0631(10) Uani 1 1 d . . .
H8A H 0.3464 0.2770 -0.0127 0.095 Uiso 1 1 calc R . .
H8B H 0.4596 0.2742 -0.0779 0.095 Uiso 1 1 calc R . .
H8C H 0.3803 0.3676 -0.0520 0.095 Uiso 1 1 calc R . .
C20 C 0.9608(5) -0.2501(2) 0.21407(17) 0.0561(9) Uani 1 1 d . . .
H20 H 0.8650 -0.2852 0.2332 0.067 Uiso 1 1 calc R . .
C2 C 0.7781(6) 0.4477(2) 0.1177(2) 0.0701(11) Uani 1 1 d . . .
H2 H 0.9025 0.4490 0.1005 0.084 Uiso 1 1 calc R . .
C6 C 0.4467(6) 0.3961(2) 0.11363(19) 0.0648(10) Uani 1 1 d . . .
H6 H 0.3426 0.3624 0.0938 0.078 Uiso 1 1 calc R . .
C4 C 0.5672(11) 0.4970(3) 0.1993(2) 0.0940(17) Uani 1 1 d . . .
H4 H 0.5465 0.5316 0.2368 0.113 Uiso 1 1 calc R . .
C7 C 0.8538(6) 0.3908(2) -0.03939(19) 0.0655(11) Uani 1 1 d . . .
H7A H 0.9754 0.3994 -0.0131 0.098 Uiso 1 1 calc R . .
H7B H 0.7993 0.4493 -0.0521 0.098 Uiso 1 1 calc R . .
H7C H 0.8791 0.3562 -0.0783 0.098 Uiso 1 1 calc R . .
C3 C 0.7482(10) 0.4975(3) 0.1735(2) 0.0918(15) Uani 1 1 d . . .
H3 H 0.8513 0.5315 0.1937 0.110 Uiso 1 1 calc R . .
C5 C 0.4150(8) 0.4461(3) 0.1705(2) 0.0860(14) Uani 1 1 d . . .
H5 H 0.2921 0.4450 0.1888 0.103 Uiso 1 1 calc R . .

loop_
_atom_site_aniso_label
_atom_site_aniso_U_11
_atom_site_aniso_U_22
_atom_site_aniso_U_33
_atom_site_aniso_U_23
_atom_site_aniso_U_13
_atom_site_aniso_U_12
Si1 0.0518(5) 0.0327(4) 0.0415(6) 0.0031(4) 0.0001(4) -0.0031(4)
O1 0.0447(12) 0.0440(11) 0.0415(13) 0.0065(10) 0.0025(10) -0.0014(9)
N2 0.0440(14) 0.0319(12) 0.0357(15) -0.0014(11) -0.0028(12) -0.0035(10)
N3 0.0337(13) 0.0331(12) 0.0374(15) 0.0010(11) 0.0022(11) -0.0019(10)
O3 0.0565(14) 0.0361(11) 0.0654(16) 0.0026(10) -0.0245(12) -0.0145(10)
O2 0.0300(11) 0.0518(13) 0.098(2) 0.0001(13) -0.0090(12) -0.0073(10)
N1 0.0374(14) 0.0335(12) 0.0499(17) 0.0028(12) 0.0111(12) -0.0045(10)
C16 0.0414(17) 0.0363(15) 0.0294(17) -0.0035(13) 0.0015(14) 0.0009(13)
C11 0.0326(15) 0.0357(15) 0.0343(18) 0.0041(12) -0.0003(13) 0.0011(12)
C12 0.0387(16) 0.0371(15) 0.0357(19) -0.0043(13) -0.0045(14) -0.0032(12)
C10 0.0432(17) 0.0319(14) 0.0348(19) 0.0013(13) -0.0093(14) -0.0021(12)
C14 0.0307(16) 0.0375(15) 0.049(2) -0.0019(14) 0.0106(15) -0.0045(12)
C21 0.0408(17) 0.0499(17) 0.045(2) 0.0054(16) 0.0043(15) 0.0000(14)
C15 0.0444(17) 0.0327(15) 0.0342(18) -0.0044(13) -0.0040(14) -0.0045(13)
C13 0.0375(16) 0.0303(14) 0.053(2) 0.0029(13) 0.0067(15) -0.0067(12)
C17 0.0395(18) 0.0509(18) 0.049(2) 0.0031(16) 0.0054(15) 0.0020(14)
C1 0.067(2) 0.0322(15) 0.047(2) 0.0044(14) -0.0005(18) 0.0037(15)
C9 0.0513(18) 0.0379(15) 0.0299(18) 0.0000(13) 0.0082(14) -0.0023(13)
C18 0.051(2) 0.064(2) 0.069(3) 0.009(2) -0.004(2) 0.0186(18)
C19 0.072(3) 0.056(2) 0.058(3) 0.0171(18) -0.003(2) 0.0114(19)
C8 0.069(2) 0.057(2) 0.062(3) -0.0077(18) -0.009(2) 0.0054(18)
C20 0.064(2) 0.057(2) 0.048(2) 0.0133(17) 0.0081(18) -0.0059(18)
C2 0.098(3) 0.048(2) 0.064(3) -0.0067(19) -0.002(2) -0.018(2)
C6 0.076(3) 0.061(2) 0.057(3) -0.0022(19) 0.004(2) 0.0142(19)
C4 0.171(6) 0.058(3) 0.052(3) -0.013(2) 0.001(4) 0.022(3)
C7 0.081(3) 0.050(2) 0.066(3) 0.0138(18) 0.012(2) -0.0045(18)
C3 0.145(5) 0.058(3) 0.070(3) -0.018(2) -0.012(3) -0.018(3)
C5 0.109(4) 0.088(3) 0.063(3) 0.008(3) 0.020(3) 0.035(3)

loop_
_atom_type_symbol
_atom_type_description
_atom_type_scat_dispersion_real
_atom_type_scat_dispersion_imag
_atom_type_scat_source
C C 0.0033 0.0016 'International Tables Vol C Tables 4.2.6.8 and 6.1.1.4'
H H 0.0000 0.0000 'International Tables Vol C Tables 4.2.6.8 and 6.1.1.4'
N N 0.0061 0.0033 'International Tables Vol C Tables 4.2.6.8 and 6.1.1.4'
O O 0.0106 0.0060 'International Tables Vol C Tables 4.2.6.8 and 6.1.1.4'
Si Si 0.0817 0.0704 'International Tables Vol C Tables 4.2.6.8 and 6.1.1.4'

loop_
_geom_angle_atom_site_label_1
_geom_angle_atom_site_label_2
_geom_angle_atom_site_label_3
_geom_angle
_geom_angle_site_symmetry_1
_geom_angle_site_symmetry_3
_geom_angle_publ_flag
C7 Si1 C8 111.08(18) . . ?
C7 Si1 C1 109.00(16) . . ?
C8 Si1 C1 109.43(16) . . ?
C7 Si1 C9 105.07(15) . . ?
C8 Si1 C9 107.05(15) . . ?
C1 Si1 C9 115.16(14) . . ?
C15 N2 N1 107.7(2) . . ?
C15 N2 C10 125.3(2) . . ?
N1 N2 C10 104.3(2) . . ?
C14 N3 C15 109.6(2) . . ?
C14 N3 C16 124.2(2) . . ?
C15 N3 C16 125.5(2) . . ?
C14 N1 N2 108.4(2) . . ?
C14 N1 C13 125.3(3) . . ?
N2 N1 C13 105.8(2) . . ?
C21 C16 C17 120.3(3) . . ?
C21 C16 N3 120.1(3) . . ?
C17 C16 N3 119.6(3) . . ?
O1 C11 C10 114.9(2) . . ?
O1 C11 C12 108.7(2) . . ?
C10 C11 C12 103.9(2) . . ?
C13 C12 C11 101.8(2) . . ?
N2 C10 C11 108.5(2) . . ?
N2 C10 C9 99.2(2) . . ?
C11 C10 C9 102.7(2) . . ?
O2 C14 N1 126.1(3) . . ?
O2 C14 N3 127.3(3) . . ?
N1 C14 N3 106.6(2) . . ?
C16 C21 C20 119.7(3) . . ?
O3 C15 N2 127.0(3) . . ?
O3 C15 N3 126.9(3) . . ?
N2 C15 N3 106.0(2) . . ?
N1 C13 C12 107.1(2) . . ?
N1 C13 C9 100.1(2) . . ?
C12 C13 C9 103.4(2) . . ?
C16 C17 C18 119.0(3) . . ?
C6 C1 C2 116.1(3) . . ?
C6 C1 Si1 122.4(3) . . ?
C2 C1 Si1 121.4(3) . . ?
C10 C9 C13 92.2(2) . . ?
C10 C9 Si1 121.0(2) . . ?
C13 C9 Si1 121.8(2) . . ?
C19 C18 C17 120.8(3) . . ?
C20 C19 C18 119.5(3) . . ?
C19 C20 C21 120.6(3) . . ?
C3 C2 C1 122.5(4) . . ?
C5 C6 C1 121.9(4) . . ?
C3 C4 C5 120.7(4) . . ?
C4 C3 C2 119.7(5) . . ?
C4 C5 C6 119.1(5) . . ?

loop_
_geom_bond_atom_site_label_1
_geom_bond_atom_site_label_2
_geom_bond_distance
_geom_bond_site_symmetry_2
_geom_bond_publ_flag
Si1 C7 1.856(3) . ?
Si1 C8 1.856(4) . ?
Si1 C1 1.872(4) . ?
Si1 C9 1.901(3) . ?
O1 C11 1.418(3) . ?
N2 C15 1.378(3) . ?
N2 N1 1.438(3) . ?
N2 C10 1.488(3) . ?
N3 C14 1.391(3) . ?
N3 C15 1.413(3) . ?
N3 C16 1.430(3) . ?
O3 C15 1.205(3) . ?
O2 C14 1.220(3) . ?
N1 C14 1.363(4) . ?
N1 C13 1.496(3) . ?
C16 C21 1.378(4) . ?
C16 C17 1.382(4) . ?
C11 C10 1.531(4) . ?
C11 C12 1.540(4) . ?
C12 C13 1.516(4) . ?
C10 C9 1.536(4) . ?
C21 C20 1.381(4) . ?
C13 C9 1.542(4) . ?
C17 C18 1.387(4) . ?
C1 C6 1.388(5) . ?
C1 C2 1.393(5) . ?
C18 C19 1.375(5) . ?
C19 C20 1.370(5) . ?
C2 C3 1.371(6) . ?
C6 C5 1.392(6) . ?
C4 C3 1.359(7) . ?
C4 C5 1.370(7) . ?
